data_7118127
loop_
_publ_author_name
'Siman, Peter'
'Trickett, Christopher A.'
'Furukawa, Hiroyasu'
'Yaghi, Omar M.'

_publ_section_title
;
 l-Aspartate links for stable sodium metal-organic frameworks.
;
_journal_issue 98
_journal_name_full 'Chemical communications (Cambridge, England)'
_journal_page_first 17463
_journal_page_last 17466
_journal_paper_doi 10.1039/c5cc07578e
_journal_volume 51
_journal_year 2015
_chemical_absolute_configuration rm
_chemical_formula_moiety 'C16.25 H16.11 N2 Na4 O11.86, C0.165 O0.375, 0.37(H2 O), 0.125(O), 0.125(C O)'
_chemical_formula_sum 'C16.54 H16.85 N2 Na4 O12.85'
_chemical_formula_weight 541.29
_chemical_name_common 'MOF-705 after supercritical CO2'
_space_group_crystal_system monoclinic
_space_group_IT_number 4
_space_group_name_Hall 'P 2yb'
_space_group_name_H-M_alt 'P 1 21 1'
_symmetry_space_group_name_Hall 'P 2yb'
_symmetry_space_group_name_H-M 'P 1 21 1'
_atom_sites_solution_hydrogens geom
_atom_sites_solution_primary 'intrinsic phasing'
_atom_sites_solution_secondary difmap
_audit_creation_date 2015-08-18
_audit_creation_method
;
Olex2 1.2
(compiled 2015.01.26 svn.r3150 for OlexSys, GUI svn.r4998)
;
_audit_update_record
;
2015-08-24 deposited with the CCDC.
2015-09-30 downloaded from the CCDC.
;
_cell_angle_alpha 90
_cell_angle_beta 103.366(6)
_cell_angle_gamma 90
_cell_formula_units_Z 4
_cell_length_a 24.0448(19)
_cell_length_b 5.2432(5)
_cell_length_c 16.9833(14)
_cell_measurement_temperature 100(2)
_cell_volume 2083.1(3)
_computing_cell_refinement 'SAINT V8.34A Bruker-AXS, Madison WI'
_computing_data_collection 'Bruker APEX2 Bruker-AXS, Madison WI'
_computing_data_reduction 'SAINT V8.34A Bruker-AXS, Madison WI'
_computing_molecular_graphics
;
Bruker SHELXTL Bruker-AXS, Madison WI
Diamond - Crystal and Molecular Structure Visualization
Crystal Impact - Dr. H. Putz & Dr. K. Brandenburg GbR, Kreuzherrenstr. 
102, 53227 Bonn, Germany
http://www.crystalimpact.com/diamond
and local programs
;
_computing_publication_material 'Bruker SHELXTL Bruker-AXS, Madison WI'
_computing_structure_refinement 'SHELXL-2014/7 (Sheldrick, 2013)'
_computing_structure_solution 'SHELXT 2014/4 Bruker-AXS, Madison WI'
_diffrn_ambient_temperature 100(2)
_diffrn_detector_area_resol_mean 10.42
_diffrn_measured_fraction_theta_full 0.998
_diffrn_measured_fraction_theta_max 0.995
_diffrn_measurement_device_type 'Bruker D8 with PHOTON 100 detector'
_diffrn_measurement_method '\f and \w shutterless scans'
_diffrn_radiation_monochromator 'silicon 111'
_diffrn_radiation_type synchrotron
_diffrn_radiation_wavelength 0.7749
_diffrn_reflns_av_R_equivalents 0.1078
_diffrn_reflns_av_unetI/netI 0.0978
_diffrn_reflns_Laue_measured_fraction_full 0.998
_diffrn_reflns_Laue_measured_fraction_max 0.995
_diffrn_reflns_limit_h_max 24
_diffrn_reflns_limit_h_min -24
_diffrn_reflns_limit_k_max 5
_diffrn_reflns_limit_k_min -5
_diffrn_reflns_limit_l_max 17
_diffrn_reflns_limit_l_min -17
_diffrn_reflns_number 18857
_diffrn_reflns_point_group_measured_fraction_full 0.994
_diffrn_reflns_point_group_measured_fraction_max 0.987
_diffrn_reflns_theta_full 23.300
_diffrn_reflns_theta_max 23.539
_diffrn_reflns_theta_min 2.568
_diffrn_source
;
Advanced Light Source, station 11.3.1
;
_exptl_absorpt_coefficient_mu 0.266
_exptl_absorpt_correction_T_max 0.997
_exptl_absorpt_correction_T_min 0.781
_exptl_absorpt_correction_type multi-scan
_exptl_absorpt_process_details 'SADABS-2014/4 (Bruker,2014/4)'
_exptl_crystal_colour Colorless
_exptl_crystal_density_diffrn 1.726
_exptl_crystal_description Needle
_exptl_crystal_F_000 1108
_exptl_crystal_size_max 0.03
_exptl_crystal_size_mid 0.01
_exptl_crystal_size_min 0.01
_refine_diff_density_max 0.692
_refine_diff_density_min -0.346
_refine_diff_density_rms 0.093
_refine_ls_abs_structure_details
;
 Flack x determined using 1129 quotients [(I+)-(I-)]/[(I+)+(I-)]
 (Parsons, Flack and Wagner, Acta Cryst. B69 (2013) 249-259).
;
_refine_ls_abs_structure_Flack 0.1(4)
_refine_ls_extinction_method none
_refine_ls_goodness_of_fit_ref 1.009
_refine_ls_hydrogen_treatment constr
_refine_ls_matrix_type full
_refine_ls_number_parameters 623
_refine_ls_number_reflns 4815
_refine_ls_number_restraints 19
_refine_ls_restrained_S_all 1.007
_refine_ls_R_factor_all 0.1066
_refine_ls_R_factor_gt 0.0684
_refine_ls_shift/su_max 0.000
_refine_ls_shift/su_mean 0.000
_refine_ls_structure_factor_coef Fsqd
_refine_ls_weighting_details 'w=1/[\s^2^(Fo^2^)+(0.1092P)^2^] where P=(Fo^2^+2Fc^2^)/3'
_refine_ls_weighting_scheme calc
_refine_ls_wR_factor_gt 0.1638
_refine_ls_wR_factor_ref 0.1878
_reflns_Friedel_coverage 0.746
_reflns_Friedel_fraction_full 0.989
_reflns_Friedel_fraction_max 0.977
_reflns_number_gt 3270
_reflns_number_total 4815
_reflns_threshold_expression 'I > 2\s(I)'
_cod_data_source_file c5cc07578e2.cif
_cod_data_source_block MOF-705_sc
_cod_depositor_comments
;

2023-11-22
Z value and formula fixed to values more according to usual
chemical conventions.                 miguel
;
_cod_original_formula_weight 1082.58
_cod_original_formula_moiety 'C32.5 H32.23 N4 Na8 O23.73, C0.33 O0.75, 0.73(H2 O), 0.25(O), 0.25(C O)'
_cod_original_formula_units_Z 2
_cod_original_formula_sum 'C33.08 H33.70 N4 Na8 O25.71'
_cod_database_code 7118127
_shelxl_version_number 2014/6
_shelx_space_group_comment
;
The symmetry employed for this shelxl refinement is uniquely defined
by the following loop, which should always be used as a source of
symmetry information in preference to the above space-group names.
They are only intended as comments.
;
_shelx_estimated_absorpt_t_max 0.997
_shelx_estimated_absorpt_t_min 0.992
_olex2_refinement_description
;
1. Fixed Uiso
 At 1.2 times of:
  All C(H) groups, {H9A,H9B} of O9, {H17A,H17B} of O17, All C(H,H) groups,
  All C(H,H,H) groups, All N(H) groups, All O(H) groups
 At 1.5 times of:
  {H25A,H25B} of O25, {H16A,H16B} of O16
2. Uiso/Uaniso restraints and constraints
Uanis(O6B) = Uanis(O6A)
Uanis(C6) = Uanis(C22)
Uanis(C1) = Uanis(C15) = Uanis(C20) = Uanis(C31)
Uanis(C24) = Uanis(C23) = Uanis(C26) = Uanis(C27)
3. Rigid body (RIGU) restrains
 N3, C21, C22
 with sigma for 1-2 distances of 0.004 and sigma for 1-3 distances of 0.004
 C6, C5, N1
 with sigma for 1-2 distances of 0.004 and sigma for 1-3 distances of 0.004
4. Others
 Sof(O6B)=1-FVAR(1)
 Sof(O6A)=Sof(O25)=Sof(H25A)=Sof(H25B)=Sof(O24)=Sof(H24A)=FVAR(1)
 Fixed Sof: O26(0.75) O27(0.25) C34(0.33333) C33(0.5) H33A(0.5) H33B(0.5)
 H33C(0.5) O28(0.25) C35(0.25)
5.a Free rotating group:
 O25(H25A,H25B)
5.b Rotating group:
 O16(H16A,H16B)
5.c Ternary CH refined with riding coordinates:
 C18(H18), C3(H3A), C13(H13), C29(H29)
5.d Secondary CH2 refined with riding coordinates:
 O9(H9A,H9B), O17(H17A,H17B), C14(H14A,H14B), C19(H19A,H19B), C2(H2A,H2B),
 C30(H30A,H30B)
5.e Me refined with riding coordinates:
 C33(H33A,H33B,H33C)
5.f Aromatic/amide H refined with riding coordinates:
 N3(H3), N1(H1), N2(H2), N4(H4), C11(H11), C27(H27), C23(H23), C10(H10),
 C8(H8), C7(H7), C24(H24), C26(H26)
5.g Tetrahedral OH refined as rotating group:
 O24(H24A)
;

loop_
_space_group_symop_operation_xyz
'x, y, z'
'-x, y+1/2, -z'

loop_
_atom_site_label
_atom_site_type_symbol
_atom_site_fract_x
_atom_site_fract_y
_atom_site_fract_z
_atom_site_U_iso_or_equiv
_atom_site_adp_type
_atom_site_occupancy
_atom_site_site_symmetry_order
_atom_site_calc_flag
_atom_site_refinement_flags_posn
_atom_site_refinement_flags_adp
_atom_site_refinement_flags_occupancy
_atom_site_disorder_assembly
_atom_site_disorder_group
Na8 Na 0.04619(19) -1.0311(10) -0.9641(3) 0.0211(13) Uani 1 1 d . . . . .
Na5 Na -0.0812(2) 0.0093(9) 0.0915(3) 0.0196(13) Uani 1 1 d . . . . .
Na1 Na -0.54697(19) -1.5737(9) -0.0408(3) 0.0232(14) Uani 1 1 d . . . . .
Na4 Na -0.19383(19) 0.4337(10) -0.0339(3) 0.0222(13) Uani 1 1 d . . . . .
Na2 Na -0.4167(2) -0.5331(10) -0.0839(3) 0.0222(13) Uani 1 1 d . . . . .
Na6 Na -0.3057(2) -0.0845(10) -0.9656(3) 0.0245(13) Uani 1 1 d . . . . .
Na7 Na -0.1630(2) -0.8953(10) -0.7661(3) 0.0243(14) Uani 1 1 d . . . . .
Na3 Na -0.3352(2) -0.4658(11) -0.2305(3) 0.0339(17) Uani 1 1 d . . . . .
O8 O -0.1183(3) 0.1706(17) -0.0375(5) 0.020(2) Uani 1 1 d . . . . .
O1 O -0.4990(3) -1.2685(17) -0.0901(5) 0.019(2) Uani 1 1 d . . . . .
O7 O -0.1246(3) -0.2499(17) -0.0402(5) 0.020(2) Uani 1 1 d . . . . .
O20 O -0.3778(4) -0.3609(16) -0.9528(5) 0.022(2) Uani 1 1 d . . . . .
O14 O -0.1381(4) -0.2408(17) -0.8375(5) 0.023(2) Uani 1 1 d . . . . .
O12 O -0.0091(4) -0.3084(17) -0.8992(5) 0.023(2) Uani 1 1 d . . . . .
O9 O -0.2383(3) 0.5753(17) 0.0679(5) 0.023(2) Uani 1 1 d . . . . .
H9A H -0.2080 0.6298 0.1149 0.027 Uiso 1 1 calc R . . . .
H9B H -0.2581 0.4278 0.0856 0.027 Uiso 1 1 calc R . . . .
O4 O -0.3608(4) -0.7810(18) -0.1543(5) 0.025(2) Uani 1 1 d . . . . .
O21 O -0.3766(3) -0.7816(17) -0.9567(5) 0.022(2) Uani 1 1 d . . . . .
O13 O 0.0032(4) -0.7256(18) -0.9039(5) 0.025(2) Uani 1 1 d . . . . .
O15 O -0.1144(3) -0.6505(17) -0.8413(5) 0.022(2) Uani 1 1 d . . . . .
O17 O -0.2584(4) 0.0726(17) -1.0639(5) 0.025(2) Uani 1 1 d . . . . .
H17A H -0.2883 0.1176 -1.1125 0.030 Uiso 1 1 calc R . . . .
H17B H -0.2364 -0.0711 -1.0794 0.030 Uiso 1 1 calc R . . . .
O2 O -0.4883(4) -0.8507(17) -0.0988(5) 0.024(2) Uani 1 1 d . . . . .
O19 O -0.2583(4) -0.8719(17) -0.8468(6) 0.024(2) Uani 1 1 d . . . . .
O23 O -0.4193(3) -0.5478(18) -0.3349(5) 0.024(2) Uani 1 1 d . . . . .
O5 O -0.2390(4) -0.3752(18) -0.1560(6) 0.027(2) Uani 1 1 d . . . . .
O10 O -0.0779(4) 0.0041(19) -0.6625(5) 0.026(2) Uani 1 1 d . . . . .
O3 O -0.3801(4) -1.1989(19) -0.1551(6) 0.027(2) Uani 1 1 d . . . . .
O16 O -0.1855(4) -0.5226(19) -0.6996(5) 0.030(2) Uani 1 1 d . . . . .
H16A H -0.1883 -0.5600 -0.6500 0.045 Uiso 1 1 d GR . . . .
H16B H -0.2184 -0.4588 -0.7265 0.045 Uiso 1 1 d GR . . . .
O18 O -0.2508(4) -1.063(2) -0.7279(6) 0.036(3) Uani 1 1 d . . . . .
N3 N -0.0529(4) -0.408(2) -0.6746(6) 0.020(3) Uani 1 1 d . U . . .
H3 H -0.0442 -0.5554 -0.6504 0.024 Uiso 1 1 calc R . . . .
N1 N -0.4427(4) -0.961(2) -0.3208(6) 0.020(3) Uani 1 1 d . U . . .
H1 H -0.4505 -1.1103 -0.3445 0.024 Uiso 1 1 calc R . . . .
N2 N -0.3471(4) -0.819(2) -0.7042(7) 0.024(3) Uani 1 1 d . . . . .
H2 H -0.3267 -0.7092 -0.6704 0.029 Uiso 1 1 calc R . . . .
C31 C -0.1287(5) -0.038(3) -0.0749(8) 0.0158(14) Uani 1 1 d . . . . .
N4 N -0.1478(5) -0.238(3) -0.2929(7) 0.031(3) Uani 1 1 d . . . . .
H4 H -0.1523 -0.0873 -0.3161 0.037 Uiso 1 1 calc R . . . .
C20 C -0.0015(5) -0.524(3) -0.8668(8) 0.0158(14) Uani 1 1 d . . . . .
O22 O -0.4098(5) -1.142(2) -0.7189(7) 0.050(3) Uani 1 1 d . . . . .
C15 C -0.3691(5) -0.577(3) -0.9195(8) 0.0158(14) Uani 1 1 d . . . . .
C1 C -0.4947(5) -1.074(3) -0.1285(8) 0.0158(14) Uani 1 1 d . . . . .
C5 C -0.4255(5) -0.768(3) -0.3610(8) 0.018(3) Uani 1 1 d . U . . .
C18 C -0.0473(5) -0.373(2) -0.7569(7) 0.017(3) Uani 1 1 d . . . . .
H18 H -0.0369 -0.1909 -0.7630 0.020 Uiso 1 1 calc R . . . .
C21 C -0.0716(5) -0.214(3) -0.6345(8) 0.019(3) Uani 1 1 d . U . . .
C6 C -0.4179(5) -0.827(2) -0.4440(8) 0.020(2) Uani 1 1 d . U . . .
C14 C -0.3514(5) -0.572(2) -0.8273(7) 0.015(3) Uani 1 1 d . . . . .
H14A H -0.3821 -0.4882 -0.8068 0.018 Uiso 1 1 calc R . . . .
H14B H -0.3167 -0.4652 -0.8111 0.018 Uiso 1 1 calc R . . . .
C3 C -0.4486(6) -0.925(3) -0.2377(7) 0.022(3) Uani 1 1 d . . . . .
H3A H -0.4592 -0.7426 -0.2313 0.026 Uiso 1 1 calc R . . . .
O26 O -0.2707(5) -1.390(3) -0.6110(8) 0.039(4) Uani 0.75 1 d . . P A 2
C19 C 0.0009(5) -0.540(3) -0.7762(7) 0.021(3) Uani 1 1 d . . . . .
H19A H 0.0385 -0.4780 -0.7450 0.025 Uiso 1 1 calc R . . . .
H19B H -0.0038 -0.7187 -0.7606 0.025 Uiso 1 1 calc R . . . .
C13 C -0.3388(6) -0.834(3) -0.7848(8) 0.023(3) Uani 1 1 d . . . . .
H13 H -0.3667 -0.9609 -0.8155 0.028 Uiso 1 1 calc R . . . .
C2 C -0.4957(5) -1.094(2) -0.2192(7) 0.017(3) Uani 1 1 d . . . . .
H2A H -0.4895 -1.2733 -0.2333 0.021 Uiso 1 1 calc R . . . .
H2B H -0.5334 -1.0386 -0.2517 0.021 Uiso 1 1 calc R . . . .
O11 O -0.1289(7) -0.652(2) -0.3063(8) 0.082(5) Uani 1 1 d . . . . .
C4 C -0.3916(6) -0.978(3) -0.1778(8) 0.022(3) Uani 1 1 d . . . . .
C22 C -0.0835(5) -0.276(2) -0.5554(8) 0.020(2) Uani 1 1 d . U . . .
C11 C -0.4402(5) -1.033(3) -0.4906(8) 0.025(3) Uani 1 1 d . . . . .
H11 H -0.4632 -1.1514 -0.4700 0.030 Uiso 1 1 calc R . . . .
C30 C -0.1467(6) -0.022(3) -0.1660(8) 0.024(4) Uani 1 1 d . . . . .
H30A H -0.1161 0.0678 -0.1850 0.029 Uiso 1 1 calc R . . . .
H30B H -0.1812 0.0877 -0.1799 0.029 Uiso 1 1 calc R . . . .
C12 C -0.3850(6) -0.967(3) -0.6781(9) 0.023(3) Uani 1 1 d . . . . .
C29 C -0.1599(6) -0.267(3) -0.2139(8) 0.030(4) Uani 1 1 d . . . . .
H29 H -0.1349 -0.4048 -0.1842 0.036 Uiso 1 1 calc R . . . .
C16 C -0.2777(6) -0.926(3) -0.7859(10) 0.028(4) Uani 1 1 d . . . . .
C9 C -0.3945(6) -0.913(3) -0.5953(8) 0.023(4) Uani 1 1 d . . . . .
C27 C -0.1210(6) -0.108(3) -0.5285(8) 0.0287(19) Uani 1 1 d . . . . .
H27 H -0.1361 0.0356 -0.5606 0.034 Uiso 1 1 calc R . . . .
C25 C -0.1140(7) -0.362(3) -0.4105(8) 0.032(4) Uani 1 1 d . . . . .
O6A O -0.2588(6) -0.307(3) -0.2908(9) 0.042(4) Uani 0.732(13) 1 d . . P B 1
C17 C -0.1045(6) -0.422(3) -0.8160(8) 0.024(4) Uani 1 1 d . . . . .
C23 C -0.0619(6) -0.481(3) -0.5088(8) 0.0287(19) Uani 1 1 d . . . . .
H23 H -0.0362 -0.5934 -0.5265 0.034 Uiso 1 1 calc R . . . .
C10 C -0.4301(6) -1.073(3) -0.5666(8) 0.029(4) Uani 1 1 d . . . . .
H10 H -0.4480 -1.2121 -0.5988 0.035 Uiso 1 1 calc R . . . .
C8 C -0.3746(7) -0.699(3) -0.5505(9) 0.039(4) Uani 1 1 d . . . . .
H8 H -0.3532 -0.5772 -0.5727 0.047 Uiso 1 1 calc R . . . .
C7 C -0.3843(6) -0.654(3) -0.4764(8) 0.034(4) Uani 1 1 d . . . . .
H7 H -0.3686 -0.5074 -0.4465 0.040 Uiso 1 1 calc R . . . .
C24 C -0.0768(6) -0.529(3) -0.4372(8) 0.0287(19) Uani 1 1 d . . . . .
H24 H -0.0618 -0.6735 -0.4058 0.034 Uiso 1 1 calc R . . . .
C26 C -0.1363(6) -0.151(3) -0.4555(8) 0.0287(19) Uani 1 1 d . . . . .
H26 H -0.1614 -0.0380 -0.4370 0.034 Uiso 1 1 calc R . . . .
O25 O -0.2787(6) -0.170(4) -0.4488(9) 0.056(5) Uani 0.732(13) 1 d . . P B 1
H25A H -0.2670 -0.2650 -0.4063 0.084 Uiso 0.732(13) 1 d G . P B 1
H25B H -0.2693 -0.0118 -0.4366 0.084 Uiso 0.732(13) 1 d G . P B 1
C28 C -0.1304(7) -0.428(4) -0.3312(10) 0.044(5) Uani 1 1 d . . . . .
C32 C -0.2241(7) -0.340(4) -0.2185(11) 0.053(5) Uani 1 1 d . . . . .
O24 O -0.2955(11) -0.811(5) -0.3013(14) 0.097(8) Uani 0.732(13) 1 d . . P B .
H24A H -0.2829 -0.7881 -0.3429 0.116 Uiso 0.732(13) 1 calc GR . P . .
O27 O -0.2224(18) -1.696(9) -0.561(2) 0.049(12) Uiso 0.25 1 d . . P C -2
O6B O -0.2409(16) -0.555(9) -0.266(2) 0.042(4) Uani 0.268(13) 1 d . . P B -1
C34 C -0.268(2) -1.213(14) -0.583(3) 0.055(16) Uiso 0.3333 1 d . . P . .
C33 C -0.3089(17) -1.032(10) -0.298(3) 0.079(13) Uani 0.5 1 d . . P . .
H33A H -0.2885 -1.1365 -0.3296 0.095 Uiso 0.5 1 calc R . P B .
H33B H -0.2989 -1.0884 -0.2410 0.095 Uiso 0.5 1 calc R . P . .
H33C H -0.3502 -1.0502 -0.3189 0.095 Uiso 0.5 1 calc R . P . .
O28 O -0.227(2) -1.736(12) -0.407(3) 0.073(16) Uiso 0.25 1 d . . P . .
C35 C -0.248(2) -1.542(13) -0.443(3) 0.035(15) Uiso 0.25 1 d . . P . .

loop_
_atom_site_aniso_label
_atom_site_aniso_U_11
_atom_site_aniso_U_22
_atom_site_aniso_U_33
_atom_site_aniso_U_23
_atom_site_aniso_U_13
_atom_site_aniso_U_12
Na8 0.019(3) 0.016(3) 0.030(3) 0.001(3) 0.010(2) 0.002(2)
Na5 0.026(3) 0.006(3) 0.030(3) 0.003(2) 0.012(2) 0.002(2)
Na1 0.021(3) 0.015(3) 0.036(3) 0.000(3) 0.010(2) 0.000(3)
Na4 0.021(3) 0.011(3) 0.039(3) -0.003(3) 0.015(2) 0.002(2)
Na2 0.024(3) 0.011(3) 0.032(3) -0.001(3) 0.009(2) -0.001(2)
Na6 0.022(3) 0.014(3) 0.040(3) -0.002(3) 0.013(2) -0.003(2)
Na7 0.023(3) 0.018(3) 0.034(3) -0.003(3) 0.012(3) 0.002(2)
Na3 0.020(3) 0.045(5) 0.040(4) 0.005(3) 0.015(3) -0.002(3)
O8 0.024(5) 0.013(6) 0.024(5) 0.002(4) 0.007(4) 0.003(4)
O1 0.014(5) 0.013(6) 0.033(6) 0.007(4) 0.010(4) 0.002(4)
O7 0.017(5) 0.010(6) 0.036(6) -0.003(4) 0.012(4) 0.000(4)
O20 0.022(5) 0.010(6) 0.038(6) 0.004(5) 0.011(4) 0.002(4)
O14 0.022(5) 0.012(6) 0.040(6) 0.000(5) 0.016(5) 0.002(5)
O12 0.026(5) 0.015(6) 0.034(6) 0.000(5) 0.018(5) -0.001(4)
O9 0.022(5) 0.019(6) 0.025(5) 0.002(4) 0.001(4) -0.007(4)
O4 0.026(6) 0.018(6) 0.033(6) -0.002(5) 0.009(5) 0.003(5)
O21 0.021(5) 0.016(6) 0.033(6) 0.002(5) 0.017(4) 0.002(4)
O13 0.027(6) 0.022(6) 0.029(6) -0.004(5) 0.011(4) 0.003(5)
O15 0.021(5) 0.011(6) 0.036(6) -0.003(5) 0.010(4) 0.001(4)
O17 0.022(5) 0.016(6) 0.039(6) 0.004(4) 0.010(4) 0.007(4)
O2 0.027(6) 0.012(6) 0.037(6) -0.002(5) 0.016(5) 0.005(4)
O19 0.026(6) 0.016(6) 0.033(6) -0.001(5) 0.014(5) -0.001(4)
O23 0.024(5) 0.014(6) 0.038(6) 0.002(5) 0.013(4) 0.007(4)
O5 0.025(6) 0.025(6) 0.036(6) 0.002(5) 0.016(5) -0.004(5)
O10 0.031(6) 0.025(7) 0.024(5) -0.008(5) 0.011(4) 0.004(5)
O3 0.019(5) 0.020(7) 0.044(7) 0.002(5) 0.011(5) 0.003(5)
O16 0.030(6) 0.027(6) 0.035(6) -0.002(5) 0.013(5) 0.003(5)
O18 0.037(6) 0.024(6) 0.048(7) 0.010(6) 0.010(5) 0.002(5)
N3 0.029(7) 0.012(6) 0.020(6) 0.006(5) 0.009(5) 0.008(5)
N1 0.019(6) 0.015(7) 0.025(6) 0.001(5) 0.005(5) -0.004(5)
N2 0.022(7) 0.025(7) 0.027(8) -0.003(6) 0.011(6) -0.014(5)
C31 0.013(3) 0.006(4) 0.032(4) -0.002(4) 0.011(3) 0.002(3)
N4 0.026(7) 0.042(9) 0.028(8) -0.011(7) 0.011(6) -0.001(6)
C20 0.013(3) 0.006(4) 0.032(4) -0.002(4) 0.011(3) 0.002(3)
O22 0.071(8) 0.039(8) 0.057(7) -0.018(6) 0.049(7) -0.029(7)
C15 0.013(3) 0.006(4) 0.032(4) -0.002(4) 0.011(3) 0.002(3)
C1 0.013(3) 0.006(4) 0.032(4) -0.002(4) 0.011(3) 0.002(3)
C5 0.016(7) 0.007(7) 0.030(7) -0.001(5) 0.006(5) -0.003(5)
C18 0.023(8) 0.005(7) 0.021(8) 0.003(6) 0.003(6) 0.002(6)
C21 0.022(8) 0.007(7) 0.029(7) -0.003(5) 0.009(6) 0.000(6)
C6 0.023(5) 0.010(5) 0.028(5) -0.001(4) 0.009(4) -0.002(4)
C14 0.013(7) 0.012(8) 0.024(8) 0.008(6) 0.011(6) 0.004(6)
C3 0.032(9) 0.018(8) 0.018(8) -0.007(6) 0.009(7) -0.005(7)
O26 0.025(8) 0.057(11) 0.041(9) 0.002(8) 0.016(6) -0.012(7)
C19 0.028(8) 0.012(8) 0.023(8) 0.004(7) 0.009(6) 0.002(7)
C13 0.024(8) 0.022(9) 0.028(9) 0.002(7) 0.015(7) -0.006(6)
C2 0.013(7) 0.007(7) 0.033(8) 0.004(6) 0.007(6) 0.005(6)
O11 0.184(16) 0.021(8) 0.063(9) -0.007(7) 0.075(10) -0.020(9)
C4 0.019(8) 0.020(11) 0.032(9) -0.001(7) 0.014(7) 0.002(7)
C22 0.023(5) 0.010(5) 0.028(5) -0.001(4) 0.009(4) -0.002(4)
C11 0.029(8) 0.012(8) 0.036(9) 0.003(7) 0.011(7) -0.006(7)
C30 0.027(9) 0.017(9) 0.034(9) -0.004(7) 0.019(7) -0.004(7)
C12 0.029(9) 0.007(8) 0.034(9) -0.007(7) 0.012(7) -0.008(7)
C29 0.025(9) 0.031(10) 0.036(10) -0.007(8) 0.011(7) 0.000(7)
C16 0.032(9) 0.010(9) 0.043(10) -0.001(8) 0.011(8) -0.003(7)
C9 0.023(8) 0.017(9) 0.028(9) -0.007(7) 0.002(7) -0.004(7)
C27 0.039(4) 0.009(4) 0.042(5) -0.002(4) 0.018(4) 0.000(3)
C25 0.062(11) 0.020(9) 0.019(8) -0.010(7) 0.019(8) -0.009(8)
O6A 0.046(9) 0.050(10) 0.031(9) 0.002(7) 0.011(7) -0.009(7)
C17 0.024(9) 0.023(10) 0.033(9) 0.004(8) 0.023(7) 0.005(8)
C23 0.039(4) 0.009(4) 0.042(5) -0.002(4) 0.018(4) 0.000(3)
C10 0.031(9) 0.034(10) 0.025(9) -0.001(7) 0.014(7) -0.017(8)
C8 0.065(12) 0.025(10) 0.035(10) 0.004(8) 0.028(9) -0.002(9)
C7 0.052(10) 0.025(9) 0.028(9) -0.014(7) 0.018(8) -0.008(8)
C24 0.039(4) 0.009(4) 0.042(5) -0.002(4) 0.018(4) 0.000(3)
C26 0.039(4) 0.009(4) 0.042(5) -0.002(4) 0.018(4) 0.000(3)
O25 0.027(9) 0.078(14) 0.065(12) 0.004(10) 0.015(8) -0.003(9)
C28 0.045(11) 0.053(14) 0.036(10) -0.009(10) 0.015(9) -0.014(9)
C32 0.045(11) 0.079(15) 0.040(12) -0.037(10) 0.021(10) -0.026(10)
O24 0.13(2) 0.064(17) 0.11(2) 0.002(14) 0.039(15) -0.006(14)
O6B 0.046(9) 0.050(10) 0.031(9) 0.002(7) 0.011(7) -0.009(7)
C33 0.06(3) 0.06(3) 0.10(4) -0.01(3) 0.00(2) 0.01(3)

loop_
_atom_type_symbol
_atom_type_description
_atom_type_scat_dispersion_real
_atom_type_scat_dispersion_imag
_atom_type_scat_source
C C 0.0040 0.0020 'Calculated using XDISP in WinGX (Farrugia, 1999)'
N N 0.0080 0.0040 'Calculated using XDISP in WinGX (Farrugia, 1999)'
O O 0.0130 0.0070 'Calculated using XDISP in WinGX (Farrugia, 1999)'
Na Na 0.0440 0.0300 'Calculated using XDISP in WinGX (Farrugia, 1999)'

loop_
_geom_angle_atom_site_label_1
_geom_angle_atom_site_label_2
_geom_angle_atom_site_label_3
_geom_angle
_geom_angle_site_symmetry_1
_geom_angle_site_symmetry_3
Na8 Na8 Na8 98.1(2) 2_553 2_543
Na8 Na8 Na5 58.95(12) 2_543 2_534
Na8 Na8 Na5 122.2(2) 2_553 2_534
Na8 Na8 Na4 126.45(18) 2_553 2_534
Na8 Na8 Na4 121.05(17) 2_543 2_534
Na5 Na8 Na8 66.54(17) 1_544 2_543
Na5 Na8 Na8 60.53(16) 1_544 2_553
Na5 Na8 Na5 125.33(18) 1_544 2_534
Na5 Na8 Na4 164.88(19) 1_544 2_534
Na5 Na8 Na4 64.67(14) 2_534 2_534
O8 Na8 Na8 157.7(3) 2_534 2_553
O8 Na8 Na8 84.9(2) 2_534 2_543
O8 Na8 Na5 138.7(3) 2_534 1_544
O8 Na8 Na5 41.8(2) 2_534 2_534
O8 Na8 Na4 39.2(2) 2_534 2_534
O8 Na8 O7 80.4(3) 2_534 2_544
O8 Na8 O12 94.5(3) 2_534 1_545
O8 Na8 O12 114.7(3) 2_534 2_543
O8 Na8 O13 86.2(3) 2_534 2_543
O8 Na8 C20 97.3(4) 2_534 2_543
O7 Na8 Na8 88.9(2) 2_544 2_553
O7 Na8 Na8 156.4(3) 2_544 2_543
O7 Na8 Na5 98.3(3) 2_544 2_534
O7 Na8 Na5 135.0(3) 2_544 1_544
O7 Na8 Na4 41.3(2) 2_544 2_534
O7 Na8 O12 81.6(3) 2_544 2_543
O7 Na8 O12 151.5(4) 2_544 1_545
O7 Na8 O13 119.3(3) 2_544 2_543
O7 Na8 C20 97.8(4) 2_544 2_543
O12 Na8 Na8 104.0(3) 1_545 2_553
O12 Na8 Na8 88.0(3) 2_543 2_543
O12 Na8 Na8 47.7(2) 1_545 2_543
O12 Na8 Na8 43.8(2) 2_543 2_553
O12 Na8 Na5 96.1(3) 1_545 2_534
O12 Na8 Na5 94.3(2) 2_543 1_544
O12 Na8 Na5 80.5(2) 2_543 2_534
O12 Na8 Na5 44.3(2) 1_545 1_544
O12 Na8 Na4 98.8(2) 2_543 2_534
O12 Na8 Na4 129.1(3) 1_545 2_534
O12 Na8 O12 125.2(2) 1_545 2_543
O12 Na8 O13 88.1(3) 1_545 2_543
O12 Na8 C20 26.3(3) 2_543 2_543
O12 Na8 C20 110.7(4) 1_545 2_543
O13 Na8 Na8 82.0(3) 2_543 2_553
O13 Na8 Na8 46.0(2) . 2_553
O13 Na8 Na8 40.9(2) 2_543 2_543
O13 Na8 Na8 111.7(3) . 2_543
O13 Na8 Na5 44.8(2) 2_543 2_534
O13 Na8 Na5 45.7(3) . 1_544
O13 Na8 Na5 90.2(2) 2_543 1_544
O13 Na8 Na5 166.1(3) . 2_534
O13 Na8 Na4 103.8(3) 2_543 2_534
O13 Na8 Na4 126.7(3) . 2_534
O13 Na8 O8 151.9(4) . 2_534
O13 Na8 O7 89.3(4) . 2_544
O13 Na8 O12 89.3(3) . 2_543
O13 Na8 O12 51.7(3) 2_543 2_543
O13 Na8 O12 82.1(3) . 1_545
O13 Na8 O13 121.3(3) . 2_543
O13 Na8 C20 110.1(4) . 2_543
O13 Na8 C20 26.2(3) 2_543 2_543
C20 Na8 Na8 65.8(3) 2_543 2_543
C20 Na8 Na8 64.6(3) 2_543 2_553
C20 Na8 Na5 57.6(3) 2_543 2_534
C20 Na8 Na5 97.2(3) 2_543 1_544
C20 Na8 Na4 97.9(3) 2_543 2_534
Na8 Na5 Na8 60.52(12) 1_566 2_564
Na8 Na5 Na7 152.43(19) 1_566 1_566
Na8 Na5 Na7 126.15(18) 2_564 1_566
O8 Na5 Na8 86.3(2) . 1_566
O8 Na5 Na8 41.9(2) . 2_564
O8 Na5 Na7 116.5(3) . 1_566
O8 Na5 O7 52.7(3) . .
O8 Na5 O14 122.1(4) . 1_556
O8 Na5 O12 115.6(3) . 1_556
O8 Na5 O13 87.6(3) . 1_566
O8 Na5 O15 94.7(3) . 1_566
O8 Na5 C31 26.4(3) . .
O8 Na5 C20 90.6(4) . 1_566
O8 Na5 C17 135.9(4) . 1_556
O7 Na5 Na8 86.2(2) . 2_564
O7 Na5 Na8 86.4(2) . 1_566
O7 Na5 Na7 119.3(2) . 1_566
O7 Na5 C31 26.3(3) . .
O7 Na5 C20 135.3(3) . 1_566
O7 Na5 C17 88.2(4) . 1_556
O14 Na5 Na8 138.9(3) 1_556 1_566
O14 Na5 Na8 159.7(3) 1_556 2_564
O14 Na5 Na7 41.8(2) 1_556 1_566
O14 Na5 O7 89.2(3) 1_556 .
O14 Na5 O13 148.9(4) 1_556 1_566
O14 Na5 C31 108.1(4) 1_556 .
O14 Na5 C20 135.3(4) 1_556 1_566
O14 Na5 C17 25.3(3) 1_556 1_556
O12 Na5 Na8 44.7(2) 1_556 1_566
O12 Na5 Na8 104.4(3) 1_556 2_564
O12 Na5 Na7 124.9(3) 1_556 1_566
O12 Na5 O7 80.4(3) 1_556 .
O12 Na5 O14 94.3(3) 1_556 1_556
O12 Na5 O13 79.0(3) 1_556 1_566
O12 Na5 C31 97.2(4) 1_556 .
O12 Na5 C20 97.8(3) 1_556 1_566
O12 Na5 C17 69.2(4) 1_556 1_556
O13 Na5 Na8 41.7(2) 1_566 1_566
O13 Na5 Na8 46.0(2) 1_566 2_564
O13 Na5 Na7 119.6(3) 1_566 1_566
O13 Na5 O7 119.0(3) 1_566 .
O13 Na5 C31 102.9(4) 1_566 .
O13 Na5 C20 22.5(3) 1_566 1_566
O13 Na5 C17 133.9(4) 1_566 1_556
O15 Na5 Na8 86.2(3) 1_566 2_564
O15 Na5 Na8 127.4(3) 1_566 1_566
O15 Na5 Na7 41.1(2) 1_566 1_566
O15 Na5 O7 134.0(3) 1_566 .
O15 Na5 O14 82.8(3) 1_566 1_556
O15 Na5 O12 145.1(4) 1_566 1_556
O15 Na5 O13 85.8(3) 1_566 1_566
O15 Na5 C31 116.8(4) 1_566 .
O15 Na5 C20 63.3(3) 1_566 1_566
O15 Na5 C17 101.6(4) 1_566 1_556
C31 Na5 Na8 84.1(3) . 1_566
C31 Na5 Na8 62.2(3) . 2_564
C31 Na5 Na7 123.2(3) . 1_566
C31 Na5 C20 112.9(4) . 1_566
C31 Na5 C17 113.2(4) . 1_556
C20 Na5 Na8 50.6(3) 1_566 2_564
C20 Na5 Na8 64.1(3) 1_566 1_566
C20 Na5 Na7 98.5(3) 1_566 1_566
C17 Na5 Na8 172.2(3) 1_556 2_564
C17 Na5 Na8 113.7(3) 1_556 1_566
C17 Na5 Na7 61.5(3) 1_556 1_566
C17 Na5 C20 133.3(4) 1_556 1_566
Na1 Na1 Na1 96.0(2) 2_455 2_445
Na1 Na1 Na6 121.75(18) 2_445 2_434
Na1 Na1 Na6 123.36(18) 2_455 2_434
Na2 Na1 Na1 58.00(13) 2_435 2_445
Na2 Na1 Na1 65.85(17) 1_545 2_445
Na2 Na1 Na1 120.5(2) 2_435 2_455
Na2 Na1 Na1 59.84(17) 1_545 2_455
Na2 Na1 Na2 123.69(19) 1_545 2_435
Na2 Na1 Na6 169.2(2) 1_545 2_434
Na2 Na1 Na6 64.96(14) 2_435 2_434
O1 Na1 Na1 80.8(3) 2_445 2_455
O1 Na1 Na1 109.8(3) . 2_445
O1 Na1 Na1 39.2(2) 2_445 2_445
O1 Na1 Na1 43.9(2) . 2_455
O1 Na1 Na2 88.6(2) 2_445 1_545
O1 Na1 Na2 45.0(2) . 1_545
O1 Na1 Na2 162.1(3) . 2_435
O1 Na1 Na2 44.1(2) 2_445 2_435
O1 Na1 Na6 102.0(2) 2_445 2_434
O1 Na1 Na6 128.4(3) . 2_434
O1 Na1 O1 118.0(3) . 2_445
O1 Na1 O20 154.3(4) . 2_434
O1 Na1 O21 89.8(3) . 2_444
O1 Na1 O2 51.8(3) 2_445 2_445
O1 Na1 O2 82.9(3) . 1_545
O1 Na1 O2 86.1(3) . 2_445
O1 Na1 C1 25.8(3) 2_445 2_445
O1 Na1 C1 106.8(4) . 2_445
O20 Na1 Na1 156.3(3) 2_434 2_455
O20 Na1 Na1 87.6(2) 2_434 2_445
O20 Na1 Na2 43.6(3) 2_434 2_435
O20 Na1 Na2 140.8(3) 2_434 1_545
O20 Na1 Na6 39.5(2) 2_434 2_434
O20 Na1 O1 87.5(3) 2_434 2_445
O20 Na1 O21 80.1(3) 2_434 2_444
O20 Na1 O2 114.7(3) 2_434 2_445
O20 Na1 O2 96.5(3) 2_434 1_545
O20 Na1 C1 97.8(4) 2_434 2_445
O21 Na1 Na1 87.2(2) 2_444 2_455
O21 Na1 Na1 154.8(3) 2_444 2_445
O21 Na1 Na2 99.0(3) 2_444 2_435
O21 Na1 Na2 134.7(3) 2_444 1_545
O21 Na1 Na6 41.0(2) 2_444 2_434
O21 Na1 O1 117.8(3) 2_444 2_445
O21 Na1 O2 155.3(4) 2_444 1_545
O21 Na1 O2 79.4(3) 2_444 2_445
O21 Na1 C1 96.3(4) 2_444 2_445
O2 Na1 Na1 47.5(2) 1_545 2_445
O2 Na1 Na1 103.2(3) 1_545 2_455
O2 Na1 Na1 42.6(2) 2_445 2_455
O2 Na1 Na1 86.1(3) 2_445 2_445
O2 Na1 Na2 44.4(2) 1_545 1_545
O2 Na1 Na2 80.2(2) 2_445 2_435
O2 Na1 Na2 94.9(3) 1_545 2_435
O2 Na1 Na2 92.6(2) 2_445 1_545
O2 Na1 Na6 95.5(2) 2_445 2_434
O2 Na1 Na6 133.4(3) 1_545 2_434
O2 Na1 O1 86.3(3) 1_545 2_445
O2 Na1 O2 123.3(3) 1_545 2_445
O2 Na1 C1 108.4(4) 1_545 2_445
O2 Na1 C1 26.7(3) 2_445 2_445
C1 Na1 Na1 63.6(3) 2_445 2_445
C1 Na1 Na1 63.6(3) 2_445 2_455
C1 Na1 Na2 56.9(3) 2_445 2_435
C1 Na1 Na2 95.3(3) 2_445 1_545
C1 Na1 Na6 95.2(3) 2_445 2_434
Na8 Na4 Na5 56.48(13) 2_564 .
Na8 Na4 Na6 138.10(17) 2_564 1_556
Na8 Na4 Na6 134.39(17) 2_564 1_566
Na8 Na4 Na3 127.57(16) 2_564 1_565
Na5 Na4 Na6 130.17(16) . 1_566
Na5 Na4 Na6 83.29(14) . 1_556
Na5 Na4 Na3 150.05(18) . 1_565
Na6 Na4 Na6 79.20(11) 1_566 1_556
Na6 Na4 Na3 71.42(13) 1_566 1_565
Na6 Na4 Na3 81.25(13) 1_556 1_565
O8 Na4 Na8 40.0(2) . 2_564
O8 Na4 Na5 35.7(2) . .
O8 Na4 Na6 164.9(3) . 1_566
O8 Na4 Na6 100.4(3) . 1_556
O8 Na4 Na3 123.6(3) . 1_565
O8 Na4 O7 81.4(3) . 1_565
O8 Na4 O9 134.9(4) . .
O8 Na4 O17 89.8(3) . 1_556
O8 Na4 O5 116.4(4) . 1_565
O8 Na4 C31 21.1(3) . .
O7 Na4 Na8 41.5(2) 1_565 2_564
O7 Na4 Na5 91.0(3) 1_565 .
O7 Na4 Na6 95.5(3) 1_565 1_566
O7 Na4 Na6 166.7(3) 1_565 1_556
O7 Na4 Na3 108.9(3) 1_565 1_565
O7 Na4 O17 163.5(4) 1_565 1_556
O7 Na4 C31 98.8(3) 1_565 .
O9 Na4 Na8 127.8(3) . 2_564
O9 Na4 Na5 99.2(3) . .
O9 Na4 Na6 31.6(2) . 1_566
O9 Na4 Na6 64.5(2) . 1_556
O9 Na4 Na3 97.0(3) . 1_565
O9 Na4 O7 104.8(3) . 1_565
O9 Na4 O17 91.3(3) . 1_556
O9 Na4 C31 139.2(4) . .
O17 Na4 Na8 129.0(3) 1_556 2_564
O17 Na4 Na5 89.9(3) 1_556 .
O17 Na4 Na6 96.4(2) 1_556 1_566
O17 Na4 Na6 29.3(2) 1_556 1_556
O17 Na4 Na3 64.6(2) 1_556 1_565
O17 Na4 C31 70.2(3) 1_556 .
O5 Na4 Na8 103.3(3) 1_565 2_564
O5 Na4 Na5 152.1(3) 1_565 .
O5 Na4 Na6 77.5(3) 1_565 1_566
O5 Na4 Na6 109.2(3) 1_565 1_556
O5 Na4 Na3 28.0(2) 1_565 1_565
O5 Na4 O7 81.2(3) 1_565 1_565
O5 Na4 O9 108.7(4) 1_565 .
O5 Na4 O17 90.3(3) 1_565 1_556
O5 Na4 C31 107.4(4) 1_565 .
C31 Na4 Na8 58.8(2) . 2_564
C31 Na4 Na5 47.1(3) . .
C31 Na4 Na6 165.4(3) . 1_566
C31 Na4 Na6 86.2(3) . 1_556
C31 Na4 Na3 106.2(3) . 1_565
Na1 Na2 Na1 62.16(13) 1_565 2_465
Na1 Na2 Na3 148.51(19) 1_565 .
Na1 Na2 Na3 128.6(2) 2_465 .
O1 Na2 Na1 45.6(2) 1_565 2_465
O1 Na2 Na1 41.5(2) 1_565 1_565
O1 Na2 Na3 119.9(3) 1_565 .
O1 Na2 O21 119.1(3) 1_565 1_556
O1 Na2 O3 87.2(3) 1_565 1_565
O1 Na2 C15 103.7(4) 1_565 1_556
O1 Na2 C1 22.4(3) 1_565 1_565
O1 Na2 C4 134.4(4) 1_565 .
O20 Na2 Na1 42.5(2) 1_556 2_465
O20 Na2 Na1 90.3(2) 1_556 1_565
O20 Na2 Na3 117.4(3) 1_556 .
O20 Na2 O1 87.9(3) 1_556 1_565
O20 Na2 O21 53.5(3) 1_556 1_556
O20 Na2 O3 94.8(3) 1_556 1_565
O20 Na2 C15 27.0(3) 1_556 1_556
O20 Na2 C1 91.1(4) 1_556 1_565
O20 Na2 C4 135.7(4) 1_556 .
O4 Na2 Na1 160.3(3) . 2_465
O4 Na2 Na1 137.1(3) . 1_565
O4 Na2 Na3 39.6(3) . .
O4 Na2 O1 148.1(4) . 1_565
O4 Na2 O20 122.0(4) . 1_556
O4 Na2 O21 90.0(3) . 1_556
O4 Na2 O3 80.3(3) . 1_565
O4 Na2 C15 108.1(4) . 1_556
O4 Na2 C1 134.0(4) . 1_565
O4 Na2 C4 24.7(3) . .
O21 Na2 Na1 86.3(3) 1_556 2_465
O21 Na2 Na1 88.4(2) 1_556 1_565
O21 Na2 Na3 119.5(3) 1_556 .
O21 Na2 C15 26.5(3) 1_556 1_556
O21 Na2 C1 135.8(4) 1_556 1_565
O21 Na2 C4 88.2(4) 1_556 .
O2 Na2 Na1 106.0(3) . 2_465
O2 Na2 Na1 44.9(2) . 1_565
O2 Na2 Na3 120.3(3) . .
O2 Na2 O1 80.2(3) . 1_565
O2 Na2 O20 119.0(3) . 1_556
O2 Na2 O4 92.5(4) . .
O2 Na2 O21 81.5(3) . 1_556
O2 Na2 O3 143.1(4) . 1_565
O2 Na2 C15 99.8(4) . 1_556
O2 Na2 C1 98.0(3) . 1_565
O2 Na2 C4 67.8(4) . .
O3 Na2 Na1 128.2(3) 1_565 1_565
O3 Na2 Na1 88.5(3) 1_565 2_465
O3 Na2 Na3 41.0(3) 1_565 .
O3 Na2 O21 134.1(4) 1_565 1_556
O3 Na2 C15 116.9(4) 1_565 1_556
O3 Na2 C1 64.8(3) 1_565 1_565
O3 Na2 C4 99.1(4) 1_565 .
C15 Na2 Na1 62.9(3) 1_556 2_465
C15 Na2 Na1 88.0(3) 1_556 1_565
C15 Na2 Na3 123.5(3) 1_556 .
C15 Na2 C1 113.9(4) 1_556 1_565
C15 Na2 C4 112.9(4) 1_556 .
C1 Na2 Na1 51.0(3) 1_565 2_465
C1 Na2 Na1 63.6(3) 1_565 1_565
C1 Na2 Na3 99.0(3) 1_565 .
C4 Na2 Na1 172.4(3) . 2_465
C4 Na2 Na1 112.4(3) . 1_565
C4 Na2 Na3 58.9(3) . .
C4 Na2 C1 132.8(4) . 1_565
Na1 Na6 Na4 134.93(17) 2_464 1_554
Na1 Na6 Na4 138.42(17) 2_464 1_544
Na1 Na6 Na2 57.93(13) 2_464 1_564
Na1 Na6 Na2 55.99(13) 2_464 1_554
Na4 Na6 Na4 79.20(11) 1_544 1_554
Na4 Na6 Na2 134.01(15) 1_544 1_564
Na2 Na6 Na4 78.14(13) 1_564 1_554
Na2 Na6 Na4 132.88(16) 1_554 1_554
Na2 Na6 Na4 83.88(14) 1_554 1_544
Na2 Na6 Na2 83.06(13) 1_554 1_564
O20 Na6 Na1 40.1(2) . 2_464
O20 Na6 Na4 169.0(3) . 1_554
O20 Na6 Na4 101.4(3) . 1_544
O20 Na6 Na2 37.2(2) . 1_554
O20 Na6 Na2 94.0(3) . 1_564
O20 Na6 O9 89.5(3) . 1_544
O20 Na6 O21 81.2(3) . 1_565
O20 Na6 O17 140.9(4) . .
O20 Na6 O19 116.2(4) . 1_565
O20 Na6 C16 94.2(4) . 1_565
O9 Na6 Na1 128.9(3) 1_544 2_464
O9 Na6 Na4 31.1(2) 1_544 1_544
O9 Na6 Na4 96.1(2) 1_544 1_554
O9 Na6 Na2 164.9(3) 1_544 1_564
O9 Na6 Na2 91.1(3) 1_544 1_554
O9 Na6 C16 89.1(4) 1_544 1_565
O21 Na6 Na1 41.5(2) 1_565 2_464
O21 Na6 Na4 95.8(3) 1_565 1_554
O21 Na6 Na4 167.2(3) 1_565 1_544
O21 Na6 Na2 33.3(2) 1_565 1_564
O21 Na6 Na2 91.2(3) 1_565 1_554
O21 Na6 O9 161.4(4) 1_565 1_544
O21 Na6 O17 106.4(3) 1_565 .
O21 Na6 C16 75.6(4) 1_565 1_565
O17 Na6 Na1 131.0(3) . 2_464
O17 Na6 Na4 63.7(2) . 1_544
O17 Na6 Na4 30.0(2) . 1_554
O17 Na6 Na2 103.7(3) . 1_554
O17 Na6 Na2 77.1(3) . 1_564
O17 Na6 O9 91.0(3) . 1_544
O17 Na6 C16 124.9(4) . 1_565
O19 Na6 Na1 104.7(3) 1_565 2_464
O19 Na6 Na4 108.6(3) 1_565 1_544
O19 Na6 Na4 73.4(3) 1_565 1_554
O19 Na6 Na2 153.5(3) 1_565 1_554
O19 Na6 Na2 102.5(3) 1_565 1_564
O19 Na6 O9 89.0(3) 1_565 1_544
O19 Na6 O21 80.8(3) 1_565 1_565
O19 Na6 O17 102.8(4) 1_565 .
O19 Na6 C16 22.0(3) 1_565 1_565
C16 Na6 Na1 87.5(3) 1_565 2_464
C16 Na6 Na4 95.3(3) 1_565 1_554
C16 Na6 Na4 116.4(3) 1_565 1_544
C16 Na6 Na2 131.4(3) 1_565 1_554
C16 Na6 Na2 105.1(3) 1_565 1_564
O14 Na7 Na5 43.5(2) 1_545 1_544
O14 Na7 O19 94.0(4) 1_545 .
O14 Na7 O10 86.2(3) 1_545 1_545
O14 Na7 O16 175.7(4) 1_545 .
O14 Na7 O18 101.3(4) 1_545 .
O14 Na7 C16 105.5(4) 1_545 .
O14 Na7 C17 107.2(4) 1_545 .
O15 Na7 Na5 42.1(2) . 1_544
O15 Na7 O14 85.4(3) . 1_545
O15 Na7 O19 101.3(4) . .
O15 Na7 O10 94.1(4) . 1_545
O15 Na7 O16 90.3(4) . .
O15 Na7 O18 154.4(4) . .
O15 Na7 C16 126.6(4) . .
O15 Na7 C17 22.3(3) . .
O19 Na7 Na5 103.3(3) . 1_544
O19 Na7 O10 164.6(4) . 1_545
O19 Na7 O18 54.0(3) . .
O19 Na7 C16 27.8(4) . .
O19 Na7 C17 103.9(4) . .
O10 Na7 Na5 87.4(2) 1_545 1_544
O10 Na7 O18 110.8(4) 1_545 .
O10 Na7 C16 137.9(5) 1_545 .
O10 Na7 C17 90.7(4) 1_545 .
O16 Na7 Na5 132.3(3) . 1_544
O16 Na7 O19 86.4(3) . .
O16 Na7 O10 94.6(4) . 1_545
O16 Na7 O18 82.4(4) . .
O16 Na7 C16 76.8(4) . .
O16 Na7 C17 68.6(4) . .
O18 Na7 Na5 140.6(3) . 1_544
O18 Na7 C16 27.8(4) . .
O18 Na7 C17 145.3(4) . .
C16 Na7 Na5 128.9(4) . 1_544
C16 Na7 C17 122.2(5) . .
C17 Na7 Na5 63.7(3) . 1_544
Na2 Na3 Na4 84.62(15) . 1_545
O4 Na3 Na4 74.5(3) . 1_545
O4 Na3 Na2 41.9(3) . .
O4 Na3 O23 89.8(4) . .
O4 Na3 O5 101.4(4) . .
O4 Na3 O3 84.4(4) . 1_565
O4 Na3 C4 103.9(4) . 1_565
O4 Na3 O6A 144.6(5) . .
O4 Na3 C32 121.8(6) . .
O4 Na3 O24 86.1(6) . .
O4 Na3 O6B 112.4(11) . .
O23 Na3 Na4 162.0(3) . 1_545
O23 Na3 Na2 89.6(2) . .
O23 Na3 O5 164.7(4) . .
O23 Na3 C4 90.6(4) . 1_565
O23 Na3 O6A 109.8(4) . .
O23 Na3 C32 138.3(5) . .
O23 Na3 O24 82.2(7) . .
O23 Na3 O6B 116.1(9) . .
O5 Na3 Na4 27.0(2) . 1_545
O5 Na3 Na2 105.8(3) . .
O5 Na3 C4 96.6(4) . 1_565
O5 Na3 O6A 55.3(4) . .
O5 Na3 C32 26.5(4) . .
O5 Na3 O24 88.2(7) . .
O5 Na3 O6B 50.0(9) . .
O3 Na3 Na4 91.8(3) 1_565 1_545
O3 Na3 Na2 42.8(3) 1_565 .
O3 Na3 O23 95.4(3) 1_565 .
O3 Na3 O5 96.0(4) 1_565 .
O3 Na3 C4 20.1(3) 1_565 1_565
O3 Na3 O6A 121.1(5) 1_565 .
O3 Na3 C32 112.8(5) 1_565 .
O3 Na3 O24 170.2(7) 1_565 .
O3 Na3 O6B 143.3(10) 1_565 .
C4 Na3 Na4 101.5(3) 1_565 1_545
C4 Na3 Na2 62.0(3) 1_565 .
O6A Na3 Na4 80.1(4) . 1_545
O6A Na3 Na2 157.5(4) . .
O6A Na3 C4 105.1(5) . 1_565
O6A Na3 C32 29.2(5) . .
O6A Na3 O24 68.6(7) . .
O6A Na3 O6B 32.6(11) . .
C32 Na3 Na4 51.0(4) . 1_545
C32 Na3 Na2 132.1(4) . .
C32 Na3 C4 105.4(5) . 1_565
O24 Na3 Na4 87.9(6) . 1_545
O24 Na3 Na2 127.5(6) . .
O24 Na3 C4 167.8(6) . 1_565
O24 Na3 C32 74.4(7) . .
O24 Na3 O6B 44.0(11) . .
O6B Na3 Na4 64.0(9) . 1_545
O6B Na3 Na2 146.0(9) . .
O6B Na3 C4 134.0(11) . 1_565
O6B Na3 C32 30.5(10) . .
Na5 O8 Na8 96.4(4) . 2_564
Na4 O8 Na8 100.8(4) . 2_564
Na4 O8 Na5 109.2(4) . .
C31 O8 Na8 130.4(8) . 2_564
C31 O8 Na5 98.5(8) . .
C31 O8 Na4 118.0(7) . .
Na1 O1 Na1 97.0(3) . 2_455
Na1 O1 Na2 93.5(4) . 1_545
Na2 O1 Na1 90.4(3) 1_545 2_455
C1 O1 Na1 93.4(8) . 2_455
C1 O1 Na1 154.7(8) . .
C1 O1 Na2 109.5(7) . 1_545
Na8 O7 Na5 98.0(3) 2_554 .
Na4 O7 Na8 97.2(4) 1_545 2_554
Na4 O7 Na5 118.0(4) 1_545 .
C31 O7 Na8 122.8(7) . 2_554
C31 O7 Na5 85.1(7) . .
C31 O7 Na4 131.5(8) . 1_545
Na1 O20 Na2 93.9(4) 2_464 1_554
Na6 O20 Na1 100.4(4) . 2_464
Na6 O20 Na2 106.9(4) . 1_554
C15 O20 Na1 130.2(8) . 2_464
C15 O20 Na2 93.8(8) . 1_554
C15 O20 Na6 123.8(8) . .
Na7 O14 Na5 94.6(4) 1_565 1_554
C17 O14 Na5 99.0(8) . 1_554
C17 O14 Na7 131.9(9) . 1_565
Na8 O12 Na8 88.5(3) 1_565 2_553
Na5 O12 Na8 91.0(3) 1_554 1_565
Na5 O12 Na8 99.4(4) 1_554 2_553
C20 O12 Na8 88.3(8) . 2_553
C20 O12 Na8 135.1(8) . 1_565
C20 O12 Na5 133.6(8) . 1_554
Na4 O9 Na6 117.3(4) . 1_566
Na4 O9 H9A 108.0 . .
Na4 O9 H9B 108.0 . .
Na6 O9 H9A 108.0 1_566 .
Na6 O9 H9B 108.0 1_566 .
H9A O9 H9B 107.2 . .
Na3 O4 Na2 98.5(4) . .
C4 O4 Na2 104.1(8) . .
C4 O4 Na3 128.5(9) . .
Na1 O21 Na2 100.1(3) 2_454 1_554
Na6 O21 Na1 97.5(4) 1_545 2_454
Na6 O21 Na2 115.7(4) 1_545 1_554
C15 O21 Na1 125.9(8) . 2_454
C15 O21 Na2 88.4(8) . 1_554
C15 O21 Na6 126.5(8) . 1_545
Na8 O13 Na8 93.2(3) . 2_553
Na8 O13 Na5 92.6(4) . 1_544
Na5 O13 Na8 89.1(3) 1_544 2_553
C20 O13 Na8 91.6(8) . 2_553
C20 O13 Na8 158.0(8) . .
C20 O13 Na5 108.9(7) . 1_544
Na7 O15 Na5 96.8(4) . 1_544
C17 O15 Na5 144.8(8) . 1_544
C17 O15 Na7 114.5(8) . .
Na4 O17 H17A 107.1 1_554 .
Na4 O17 H17B 107.1 1_554 .
Na6 O17 Na4 120.7(4) . 1_554
Na6 O17 H17A 107.1 . .
Na6 O17 H17B 107.1 . .
H17A O17 H17B 106.8 . .
Na1 O2 Na1 89.8(3) 1_565 2_455
Na2 O2 Na1 98.2(4) . 2_455
Na2 O2 Na1 90.7(3) . 1_565
C1 O2 Na1 134.1(8) . 1_565
C1 O2 Na1 86.1(8) . 2_455
C1 O2 Na2 135.2(8) . .
Na6 O19 Na7 132.7(4) 1_545 .
C16 O19 Na6 113.5(8) . 1_545
C16 O19 Na7 90.3(8) . .
C5 O23 Na3 116.4(8) . .
Na4 O5 Na3 125.0(4) 1_545 .
C32 O5 Na4 132.3(11) . 1_545
C32 O5 Na3 90.7(9) . .
C21 O10 Na7 119.1(9) . 1_565
Na3 O3 Na2 96.3(4) 1_545 1_545
C4 O3 Na2 139.5(9) . 1_545
C4 O3 Na3 119.5(9) . 1_545
Na7 O16 H16A 110.3 . .
Na7 O16 H16B 109.9 . .
H16A O16 H16B 108.7 . .
C16 O18 Na7 84.9(8) . .
C18 N3 H3 119.7 . .
C21 N3 H3 119.7 . .
C21 N3 C18 120.7(11) . .
C5 N1 H1 119.9 . .
C5 N1 C3 120.3(11) . .
C3 N1 H1 119.9 . .
C13 N2 H2 118.7 . .
C12 N2 H2 118.7 . .
C12 N2 C13 122.5(11) . .
Na5 C31 Na4 79.1(3) . .
O8 C31 Na5 55.1(6) . .
O8 C31 Na4 40.9(6) . .
O8 C31 C30 116.3(11) . .
O7 C31 Na5 68.5(7) . .
O7 C31 Na4 126.5(8) . .
O7 C31 O8 123.2(12) . .
O7 C31 C30 120.5(12) . .
C30 C31 Na5 168.9(9) . .
C30 C31 Na4 98.3(8) . .
C29 N4 H4 118.7 . .
C28 N4 H4 118.7 . .
C28 N4 C29 122.7(14) . .
Na8 C20 Na5 71.8(3) 2_553 1_544
O12 C20 Na8 65.3(7) . 2_553
O12 C20 Na5 126.5(8) . 1_544
O12 C20 C19 117.2(12) . .
O13 C20 Na8 62.2(7) . 2_553
O13 C20 Na5 48.6(6) . 1_544
O13 C20 O12 124.3(12) . .
O13 C20 C19 118.6(12) . .
C19 C20 Na8 160.1(8) . 2_553
C19 C20 Na5 93.8(8) . 1_544
O20 C15 Na2 59.1(7) . 1_554
O20 C15 C14 115.0(11) . .
O21 C15 Na2 65.1(7) . 1_554
O21 C15 O20 124.1(12) . .
O21 C15 C14 120.8(12) . .
C14 C15 Na2 170.2(9) . 1_554
Na1 C1 Na2 72.1(3) 2_455 1_545
O1 C1 Na1 60.8(7) . 2_455
O1 C1 Na2 48.1(6) . 1_545
O1 C1 O2 124.9(12) . .
O1 C1 C2 119.4(11) . .
O2 C1 Na1 67.2(7) . 2_455
O2 C1 Na2 128.3(8) . 1_545
O2 C1 C2 115.7(11) . .
C2 C1 Na1 160.3(8) . 2_455
C2 C1 Na2 93.5(7) . 1_545
O23 C5 N1 123.4(12) . .
O23 C5 C6 120.1(12) . .
N1 C5 C6 116.4(12) . .
N3 C18 H18 107.5 . .
N3 C18 C19 112.2(10) . .
N3 C18 C17 110.1(10) . .
C19 C18 H18 107.5 . .
C17 C18 H18 107.5 . .
C17 C18 C19 111.9(11) . .
O10 C21 N3 121.6(12) . .
O10 C21 C22 121.5(12) . .
N3 C21 C22 116.9(12) . .
C11 C6 C5 126.1(12) . .
C11 C6 C7 117.6(12) . .
C7 C6 C5 116.2(12) . .
C15 C14 H14A 108.2 . .
C15 C14 H14B 108.2 . .
C15 C14 C13 116.2(11) . .
H14A C14 H14B 107.4 . .
C13 C14 H14A 108.2 . .
C13 C14 H14B 108.2 . .
N1 C3 H3A 108.2 . .
N1 C3 C2 111.4(10) . .
N1 C3 C4 110.3(10) . .
C2 C3 H3A 108.2 . .
C2 C3 C4 110.4(11) . .
C4 C3 H3A 108.2 . .
C20 C19 C18 109.2(10) . .
C20 C19 H19A 109.8 . .
C20 C19 H19B 109.8 . .
C18 C19 H19A 109.8 . .
C18 C19 H19B 109.8 . .
H19A C19 H19B 108.3 . .
N2 C13 C14 110.0(11) . .
N2 C13 H13 108.1 . .
N2 C13 C16 111.7(11) . .
C14 C13 H13 108.1 . .
C14 C13 C16 110.7(11) . .
C16 C13 H13 108.1 . .
C1 C2 H2A 109.9 . .
C1 C2 H2B 109.9 . .
C3 C2 C1 109.0(10) . .
C3 C2 H2A 109.9 . .
C3 C2 H2B 109.9 . .
H2A C2 H2B 108.3 . .
Na2 C4 Na3 162.7(6) . 1_545
O4 C4 Na2 51.2(6) . .
O4 C4 Na3 119.4(8) . 1_545
O4 C4 C3 115.2(13) . .
O3 C4 Na2 129.0(10) . .
O3 C4 Na3 40.4(7) . 1_545
O3 C4 O4 126.1(13) . .
O3 C4 C3 118.7(13) . .
C3 C4 Na2 87.3(8) . .
C3 C4 Na3 109.9(9) . 1_545
C27 C22 C21 115.5(12) . .
C23 C22 C21 125.0(12) . .
C23 C22 C27 119.4(12) . .
C6 C11 H11 119.0 . .
C6 C11 C10 122.0(13) . .
C10 C11 H11 119.0 . .
C31 C30 H30A 107.7 . .
C31 C30 H30B 107.7 . .
C31 C30 C29 118.5(12) . .
H30A C30 H30B 107.1 . .
C29 C30 H30A 107.7 . .
C29 C30 H30B 107.7 . .
N2 C12 C9 117.3(12) . .
O22 C12 N2 121.7(13) . .
O22 C12 C9 120.9(12) . .
N4 C29 C30 110.5(12) . .
N4 C29 H29 108.5 . .
N4 C29 C32 112.6(12) . .
C30 C29 H29 108.5 . .
C30 C29 C32 108.3(12) . .
C32 C29 H29 108.5 . .
Na7 C16 Na6 97.0(5) . 1_545
O19 C16 Na6 44.5(7) . 1_545
O19 C16 Na7 61.9(7) . .
O19 C16 O18 122.9(13) . .
O19 C16 C13 118.1(13) . .
O18 C16 Na6 124.8(10) . 1_545
O18 C16 Na7 67.3(8) . .
O18 C16 C13 118.8(13) . .
C13 C16 Na6 96.0(8) . 1_545
C13 C16 Na7 157.3(10) . .
C10 C9 C12 117.4(12) . .
C10 C9 C8 118.1(13) . .
C8 C9 C12 124.2(13) . .
C22 C27 H27 119.8 . .
C26 C27 C22 120.5(13) . .
C26 C27 H27 119.8 . .
C24 C25 C28 117.5(14) . .
C26 C25 C24 121.0(13) . .
C26 C25 C28 121.5(14) . .
C32 O6A Na3 86.6(10) . .
C32 O6A O6B 61.3(19) . .
O6B O6A Na3 76.7(16) . .
Na5 C17 Na7 160.9(6) 1_554 .
O14 C17 Na5 55.7(7) . 1_554
O14 C17 Na7 113.0(9) . .
O14 C17 O15 124.1(13) . .
O14 C17 C18 119.3(13) . .
O15 C17 Na5 126.7(9) . 1_554
O15 C17 Na7 43.3(6) . .
O15 C17 C18 116.6(12) . .
C18 C17 Na5 88.2(8) . 1_554
C18 C17 Na7 110.8(9) . .
C22 C23 H23 119.5 . .
C22 C23 C24 121.1(13) . .
C24 C23 H23 119.5 . .
C11 C10 H10 120.1 . .
C9 C10 C11 119.8(13) . .
C9 C10 H10 120.1 . .
C9 C8 H8 118.6 . .
C7 C8 C9 122.8(15) . .
C7 C8 H8 118.6 . .
C6 C7 H7 120.3 . .
C8 C7 C6 119.3(14) . .
C8 C7 H7 120.3 . .
C25 C24 H24 120.2 . .
C23 C24 C25 119.6(14) . .
C23 C24 H24 120.2 . .
C27 C26 H26 120.8 . .
C25 C26 C27 118.4(13) . .
C25 C26 H26 120.8 . .
H25A O25 H25B 109.5 . .
N4 C28 C25 116.4(16) . .
O11 C28 N4 122.3(15) . .
O11 C28 C25 121.2(16) . .
O5 C32 Na3 62.8(8) . .
O5 C32 C29 118.6(14) . .
O5 C32 O6A 125.5(15) . .
O5 C32 O6B 106(2) . .
C29 C32 Na3 178.6(12) . .
O6A C32 Na3 64.2(9) . .
O6A C32 C29 114.4(15) . .
O6A C32 O6B 61.9(19) . .
O6B C32 Na3 67.1(17) . .
O6B C32 C29 112(2) . .
Na3 O24 H24A 124.0 . .
C33 O24 Na3 122(3) . .
C33 O24 H24A 109.5 . .
O6A O6B Na3 70.7(17) . .
C32 O6B Na3 82.3(19) . .
C32 O6B O6A 57(2) . .
Na3 C33 H33A 87.6 1_545 .
Na3 C33 H33B 50.0 1_545 .
Na3 C33 H33C 75.9 1_545 .
O6A C33 Na3 62.0(15) 1_545 1_545
O6A C33 H33A 37.1 1_545 .
O6A C33 H33B 72.3 1_545 .
O6A C33 H33C 122.1 1_545 .
O24 C33 Na3 158(3) . 1_545
O24 C33 O6A 125(3) . 1_545
O24 C33 H33A 109.5 . .
O24 C33 H33B 109.5 . .
O24 C33 H33C 109.5 . .
H33A C33 H33B 109.5 . .
H33A C33 H33C 109.5 . .
H33B C33 H33C 109.5 . .

loop_
_geom_bond_atom_site_label_1
_geom_bond_atom_site_label_2
_geom_bond_distance
_geom_bond_site_symmetry_2
Na8 Na8 3.470(6) 2_553
Na8 Na8 3.470(6) 2_543
Na8 Na5 3.470(7) 2_534
Na8 Na5 3.415(6) 1_544
Na8 Na4 3.563(6) 2_534
Na8 O8 2.331(10) 2_534
Na8 O7 2.380(10) 2_544
Na8 O12 2.403(10) 1_545
Na8 O12 2.568(10) 2_543
Na8 O13 2.273(10) .
Na8 O13 2.498(10) 2_543
Na8 C20 2.824(14) 2_543
Na5 Na8 3.415(6) 1_566
Na5 Na8 3.470(7) 2_564
Na5 Na7 3.487(7) 1_566
Na5 O8 2.325(10) .
Na5 O7 2.620(10) .
Na5 O14 2.409(10) 1_556
Na5 O12 2.384(10) 1_556
Na5 O13 2.447(10) 1_566
Na5 O15 2.353(10) 1_566
Na5 C31 2.805(14) .
Na5 C20 3.086(14) 1_566
Na5 C17 2.881(15) 1_556
Na1 Na1 3.528(6) 2_455
Na1 Na1 3.528(6) 2_445
Na1 Na2 3.384(6) 1_545
Na1 Na2 3.450(7) 2_435
Na1 Na6 3.569(6) 2_434
Na1 O1 2.245(10) .
Na1 O1 2.464(10) 2_445
Na1 O20 2.336(10) 2_434
Na1 O21 2.385(10) 2_444
Na1 O2 2.602(10) 2_445
Na1 O2 2.390(10) 1_545
Na1 C1 2.817(14) 2_445
Na4 Na8 3.563(6) 2_564
Na4 Na6 4.051(6) 1_566
Na4 Na6 4.173(6) 1_556
Na4 Na3 4.211(7) 1_565
Na4 O8 2.292(9) .
Na4 O7 2.371(10) 1_565
Na4 O9 2.355(9) .
Na4 O17 2.426(10) 1_556
Na4 O5 2.333(11) 1_565
Na4 C31 3.092(14) .
Na2 Na1 3.383(6) 1_565
Na2 Na1 3.450(7) 2_465
Na2 Na3 3.525(7) .
Na2 O1 2.399(9) 1_565
Na2 O20 2.384(10) 1_556
Na2 O4 2.381(10) .
Na2 O21 2.516(10) 1_556
Na2 O2 2.366(10) .
Na2 O3 2.408(11) 1_565
Na2 C15 2.772(14) 1_556
Na2 C1 3.038(14) 1_565
Na2 C4 2.964(15) .
Na6 Na1 3.569(6) 2_464
Na6 Na4 4.173(7) 1_554
Na6 Na4 4.051(6) 1_544
Na6 Na2 3.770(7) 1_554
Na6 Na2 4.128(7) 1_564
Na6 O20 2.308(10) .
Na6 O9 2.389(10) 1_544
Na6 O21 2.360(10) 1_565
Na6 O17 2.375(9) .
Na6 O19 2.355(10) 1_565
Na6 C16 3.084(16) 1_565
Na7 Na5 3.487(7) 1_544
Na7 O14 2.334(10) 1_545
Na7 O15 2.310(10) .
Na7 O19 2.386(10) .
Na7 O10 2.430(10) 1_545
Na7 O16 2.381(10) .
Na7 O18 2.505(10) .
Na7 C16 2.705(15) .
Na7 C17 3.067(16) .
Na3 Na4 4.211(7) 1_545
Na3 O4 2.271(11) .
Na3 O23 2.400(10) .
Na3 O5 2.413(10) .
Na3 O3 2.326(11) 1_565
Na3 C4 3.123(16) 1_565
Na3 O6A 2.446(15) .
Na3 C32 2.713(17) .
Na3 O24 2.48(2) .
Na3 O6B 2.52(4) .
O8 Na8 2.331(10) 2_564
O8 C31 1.262(15) .
O1 Na1 2.464(10) 2_455
O1 Na2 2.399(9) 1_545
O1 C1 1.228(15) .
O7 Na8 2.380(9) 2_554
O7 Na4 2.371(10) 1_545
O7 C31 1.249(15) .
O20 Na1 2.336(10) 2_464
O20 Na2 2.384(10) 1_554
O20 C15 1.263(15) .
O14 Na5 2.409(10) 1_554
O14 Na7 2.334(10) 1_565
O14 C17 1.245(16) .
O12 Na8 2.403(10) 1_565
O12 Na8 2.568(10) 2_553
O12 Na5 2.384(10) 1_554
O12 C20 1.254(15) .
O9 Na6 2.389(10) 1_566
O9 H9A 0.9900 .
O9 H9B 0.9900 .
O4 C4 1.278(17) .
O21 Na1 2.385(10) 2_454
O21 Na2 2.516(10) 1_554
O21 Na6 2.360(10) 1_545
O21 C15 1.236(16) .
O13 Na8 2.499(10) 2_553
O13 Na5 2.447(10) 1_544
O13 C20 1.248(16) .
O15 Na5 2.353(10) 1_544
O15 C17 1.277(17) .
O17 Na4 2.426(10) 1_554
O17 H17A 0.9900 .
O17 H17B 0.9900 .
O2 Na1 2.602(10) 2_455
O2 Na1 2.390(9) 1_565
O2 C1 1.270(15) .
O19 Na6 2.355(10) 1_545
O19 C16 1.262(16) .
O23 C5 1.235(16) .
O5 Na4 2.333(11) 1_545
O5 C32 1.210(19) .
O10 Na7 2.430(10) 1_565
O10 C21 1.236(16) .
O3 Na2 2.408(11) 1_545
O3 Na3 2.326(11) 1_545
O3 C4 1.233(17) .
O16 H16A 0.8832 .
O16 H16B 0.8836 .
O18 C16 1.268(17) .
N3 H3 0.8800 .
N3 C18 1.446(16) .
N3 C21 1.355(16) .
N1 H1 0.8800 .
N1 C5 1.337(16) .
N1 C3 1.464(16) .
N2 H2 0.8800 .
N2 C13 1.430(16) .
N2 C12 1.348(17) .
C31 C30 1.509(17) .
N4 H4 0.8800 .
N4 C29 1.444(17) .
N4 C28 1.31(2) .
C20 Na8 2.824(14) 2_553
C20 Na5 3.086(14) 1_544
C20 C19 1.528(17) .
O22 C12 1.218(16) .
C15 Na2 2.772(14) 1_554
C15 C14 1.525(17) .
C1 Na1 2.817(14) 2_455
C1 Na2 3.038(14) 1_545
C1 C2 1.538(17) .
C5 C6 1.495(18) .
C18 H18 1.0000 .
C18 C19 1.545(17) .
C18 C17 1.527(19) .
C21 C22 1.472(18) .
C6 C11 1.372(19) .
C6 C7 1.409(19) .
C14 H14A 0.9900 .
C14 H14B 0.9900 .
C14 C13 1.548(18) .
C3 H3A 1.0000 .
C3 C2 1.529(17) .
C3 C4 1.531(19) .
O26 C34 1.04(7) .
C19 H19A 0.9900 .
C19 H19B 0.9900 .
C13 H13 1.0000 .
C13 C16 1.549(19) .
C2 H2A 0.9900 .
C2 H2B 0.9900 .
O11 C28 1.25(2) .
C4 Na3 3.123(16) 1_545
C22 C27 1.411(18) .
C22 C23 1.365(19) .
C11 H11 0.9500 .
C11 C10 1.384(17) .
C30 H30A 0.9900 .
C30 H30B 0.9900 .
C30 C29 1.515(19) .
C12 C9 1.504(19) .
C29 H29 1.0000 .
C29 C32 1.58(2) .
C16 Na6 3.084(16) 1_545
C9 C10 1.368(18) .
C9 C8 1.38(2) .
C27 H27 0.9500 .
C27 C26 1.391(18) .
C25 C24 1.40(2) .
C25 C26 1.38(2) .
C25 C28 1.53(2) .
O6A C32 1.33(2) .
O6A O6B 1.40(5) .
C17 Na5 2.881(15) 1_554
C23 H23 0.9500 .
C23 C24 1.367(18) .
C10 H10 0.9500 .
C8 H8 0.9500 .
C8 C7 1.352(19) .
C7 H7 0.9500 .
C24 H24 0.9500 .
C26 H26 0.9500 .
O25 H25A 0.8699 .
O25 H25B 0.8699 .
C32 O6B 1.39(5) .
O24 H24A 0.8400 .
O24 C33 1.21(5) .
C33 Na3 2.68(5) 1_545
C33 O6A 1.87(5) 1_545
C33 H33A 0.9800 .
C33 H33B 0.9800 .
C33 H33C 0.9800 .
O28 C35 1.23(8) .

loop_
_geom_hbond_atom_site_label_D
_geom_hbond_atom_site_label_H
_geom_hbond_atom_site_label_A
_geom_hbond_distance_DH
_geom_hbond_distance_HA
_geom_hbond_distance_DA
_geom_hbond_angle_DHA
_geom_hbond_site_symmetry_A
O17 H17A O4 0.99 1.80 2.695(12) 148.0 1_564
O17 H17B O5 0.99 2.05 2.918(13) 145.2 1_554
O16 H16A O26 0.88 2.40 2.893(15) 115.5 1_565
O16 H16A O27 0.88 2.00 2.84(4) 158.5 1_565
O16 H16B O18 0.88 2.22 2.857(14) 129.1 1_565
N3 H3 O10 0.88 2.44 3.158(15) 139.1 1_545
N1 H1 O23 0.88 2.41 3.147(14) 141.9 1_545
N2 H2 O26 0.88 2.24 3.098(19) 166.5 1_565
N4 H4 O11 0.88 2.35 3.125(18) 147.2 1_565
C14 H14A O22 0.99 2.53 3.412(16) 147.6 1_565
C2 H2B O22 0.99 2.47 3.283(17) 138.7 2_454
C30 H30A O11 0.99 2.49 3.178(18) 126.2 1_565
C30 H30B O6B 0.99 2.60 3.50(5) 151.0 1_565
O25 H25A O6A 0.87 1.94 2.71(2) 147.6 .
O25 H25A O28 0.87 2.65 3.23(6) 125.3 1_565
O25 H25B O24 0.87 2.73 3.23(3) 118.0 1_565
O25 H25B O28 0.87 1.77 2.61(6) 160.8 1_575
O24 H24A O28 0.84 1.93 2.73(6) 158.2 1_565
C33 H33A O25 0.98 2.10 2.92(5) 139.8 1_545
C33 H33B O5 0.98 2.34 3.16(5) 141.0 1_545
C33 H33C N1 0.98 2.27 3.17(4) 153.2 .

loop_
_geom_torsion_atom_site_label_1
_geom_torsion_atom_site_label_2
_geom_torsion_atom_site_label_3
_geom_torsion_atom_site_label_4
_geom_torsion
_geom_torsion_site_symmetry_1
_geom_torsion_site_symmetry_4
Na8 O8 C31 Na5 105.9(9) 2_564 .
Na8 O8 C31 Na4 -137.0(12) 2_564 .
Na8 O8 C31 O7 113.8(12) 2_564 .
Na8 O8 C31 C30 -66.0(14) 2_564 .
Na8 O7 C31 Na5 -96.4(7) 2_554 .
Na8 O7 C31 Na4 -153.5(5) 2_554 .
Na8 O7 C31 O8 -103.3(12) 2_554 .
Na8 O7 C31 C30 76.5(13) 2_554 .
Na8 O12 C20 Na8 -86.2(10) 1_565 2_553
Na8 O12 C20 Na5 -39.7(8) 2_553 1_544
Na8 O12 C20 Na5 -125.9(8) 1_565 1_544
Na8 O12 C20 O13 20.9(12) 2_553 .
Na8 O12 C20 O13 -65.3(17) 1_565 .
Na8 O12 C20 C19 -158.0(10) 2_553 .
Na8 O12 C20 C19 115.8(11) 1_565 .
Na8 O13 C20 Na8 103(2) . 2_553
Na8 O13 C20 Na5 -168(3) . 1_544
Na8 O13 C20 Na5 89.6(5) 2_553 1_544
Na8 O13 C20 O12 -21.5(12) 2_553 .
Na8 O13 C20 O12 81(3) . .
Na8 O13 C20 C19 -100(2) . .
Na8 O13 C20 C19 157.4(10) 2_553 .
Na8 C20 C19 C18 -48(3) 2_553 .
Na5 O8 C31 Na4 117.1(7) . .
Na5 O8 C31 O7 7.9(12) . .
Na5 O8 C31 C30 -171.9(9) . .
Na5 O7 C31 Na4 -57.1(8) . .
Na5 O7 C31 O8 -6.9(11) . .
Na5 O7 C31 C30 172.8(10) . .
Na5 O14 C17 Na7 -162.5(5) 1_554 .
Na5 O14 C17 O15 -114.4(12) 1_554 .
Na5 O14 C17 C18 64.7(12) 1_554 .
Na5 O12 C20 Na8 101.4(10) 1_554 2_553
Na5 O12 C20 Na5 61.7(14) 1_554 1_544
Na5 O12 C20 O13 122.2(12) 1_554 .
Na5 O12 C20 C19 -56.7(16) 1_554 .
Na5 O13 C20 Na8 -89.6(5) 1_544 2_553
Na5 O13 C20 O12 -111.1(11) 1_544 .
Na5 O13 C20 C19 67.8(12) 1_544 .
Na5 O15 C17 Na5 51(2) 1_544 1_554
Na5 O15 C17 Na7 -150.4(18) 1_544 .
Na5 O15 C17 O14 121.3(14) 1_544 .
Na5 O15 C17 C18 -58(2) 1_544 .
Na5 C31 C30 C29 143(4) . .
Na5 C20 C19 C18 -91.0(9) 1_544 .
Na1 O1 C1 Na1 114(2) . 2_455
Na1 O1 C1 Na2 91.6(5) 2_455 1_545
Na1 O1 C1 Na2 -154(2) . 1_545
Na1 O1 C1 O2 93(2) . .
Na1 O1 C1 O2 -21.4(12) 2_455 .
Na1 O1 C1 C2 157.4(9) 2_455 .
Na1 O1 C1 C2 -88(2) . .
Na1 O20 C15 Na2 98.4(9) 2_464 1_554
Na1 O20 C15 O21 104.1(13) 2_464 .
Na1 O20 C15 C14 -72.7(13) 2_464 .
Na1 O21 C15 Na2 -101.3(8) 2_454 1_554
Na1 O21 C15 O20 -106.7(12) 2_454 .
Na1 O21 C15 C14 69.9(14) 2_454 .
Na1 O2 C1 Na1 -86.0(9) 1_565 2_455
Na1 O2 C1 Na2 -40.7(9) 2_455 1_545
Na1 O2 C1 Na2 -126.7(8) 1_565 1_545
Na1 O2 C1 O1 20.2(12) 2_455 .
Na1 O2 C1 O1 -65.8(17) 1_565 .
Na1 O2 C1 C2 115.4(11) 1_565 .
Na1 O2 C1 C2 -158.6(9) 2_455 .
Na1 C1 C2 C3 -51(3) 2_455 .
Na4 O8 C31 Na5 -117.1(7) . .
Na4 O8 C31 O7 -109.2(11) . .
Na4 O8 C31 C30 71.0(12) . .
Na4 O7 C31 Na5 123.6(9) 1_545 .
Na4 O7 C31 Na4 66.4(13) 1_545 .
Na4 O7 C31 O8 116.6(12) 1_545 .
Na4 O7 C31 C30 -63.6(15) 1_545 .
Na4 O5 C32 Na3 142.0(12) 1_545 .
Na4 O5 C32 C29 -38(2) 1_545 .
Na4 O5 C32 O6A 156.3(14) 1_545 .
Na4 O5 C32 O6B 89(2) 1_545 .
Na4 C31 C30 C29 -141.2(10) . .
Na2 O1 C1 Na1 -91.6(5) 1_545 2_455
Na2 O1 C1 O2 -113.0(11) 1_545 .
Na2 O1 C1 C2 65.8(12) 1_545 .
Na2 O20 C15 O21 5.7(12) 1_554 .
Na2 O20 C15 C14 -171.1(8) 1_554 .
Na2 O4 C4 Na3 -162.3(5) . 1_545
Na2 O4 C4 O3 -114.5(13) . .
Na2 O4 C4 C3 63.5(11) . .
Na2 O21 C15 O20 -5.4(12) 1_554 .
Na2 O21 C15 C14 171.2(10) 1_554 .
Na2 O2 C1 Na1 97.7(10) . 2_455
Na2 O2 C1 Na2 57.1(15) . 1_545
Na2 O2 C1 O1 118.0(12) . .
Na2 O2 C1 C2 -60.8(15) . .
Na2 O3 C4 Na2 50.6(19) 1_545 .
Na2 O3 C4 Na3 -148.7(18) 1_545 1_545
Na2 O3 C4 O4 116.6(14) 1_545 .
Na2 O3 C4 C3 -61.4(19) 1_545 .
Na2 C1 C2 C3 -92.9(9) 1_545 .
Na6 O20 C15 Na2 -113.3(8) . 1_554
Na6 O20 C15 O21 -107.6(12) . .
Na6 O20 C15 C14 75.6(12) . .
Na6 O21 C15 Na2 121.2(8) 1_545 1_554
Na6 O21 C15 O20 115.8(12) 1_545 .
Na6 O21 C15 C14 -67.6(14) 1_545 .
Na6 O19 C16 Na7 137.9(7) 1_545 .
Na6 O19 C16 O18 108.1(13) 1_545 .
Na6 O19 C16 C13 -67.9(13) 1_545 .
Na7 O14 C17 Na5 -104.6(10) 1_565 1_554
Na7 O14 C17 Na7 92.9(11) 1_565 .
Na7 O14 C17 O15 141.0(11) 1_565 .
Na7 O14 C17 C18 -40.0(17) 1_565 .
Na7 O15 C17 Na5 -158.1(6) . 1_554
Na7 O15 C17 O14 -88.3(14) . .
Na7 O15 C17 C18 92.7(11) . .
Na7 O19 C16 Na6 -137.9(7) . 1_545
Na7 O19 C16 O18 -29.8(14) . .
Na7 O19 C16 C13 154.2(11) . .
Na7 O10 C21 N3 79.5(14) 1_565 .
Na7 O10 C21 C22 -101.3(12) 1_565 .
Na7 O18 C16 Na6 82.5(9) . 1_545
Na7 O18 C16 O19 28.4(13) . .
Na7 O18 C16 C13 -155.7(12) . .
Na3 O4 C4 Na2 -113.3(10) . .
Na3 O4 C4 Na3 84.4(12) . 1_545
Na3 O4 C4 O3 132.3(12) . .
Na3 O4 C4 C3 -49.7(15) . .
Na3 O23 C5 N1 76.2(14) . .
Na3 O23 C5 C6 -108.4(12) . .
Na3 O5 C32 C29 -180.0(15) . .
Na3 O5 C32 O6A 14(2) . .
Na3 O5 C32 O6B -53(2) . .
Na3 O3 C4 Na2 -160.7(6) 1_545 .
Na3 O3 C4 O4 -94.7(15) 1_545 .
Na3 O3 C4 C3 87.4(12) 1_545 .
Na3 O6A C32 O5 -14(2) . .
Na3 O6A C32 C29 179.6(13) . .
Na3 O6A C32 O6B 76.6(18) . .
Na3 O6A O6B C32 -93.5(13) . .
Na3 C32 O6B O6A 71.9(13) . .
Na3 O24 C33 Na3 -41(10) . 1_545
Na3 O24 C33 O6A -142(3) . 1_545
O8 C31 C30 C29 -179.9(11) . .
O1 C1 C2 C3 -135.8(12) . .
O7 C31 C30 C29 0.3(18) . .
O20 C15 C14 C13 -178.4(10) . .
O12 C20 C19 C18 43.8(15) . .
O21 C15 C14 C13 4.7(17) . .
O13 C20 C19 C18 -135.1(12) . .
O2 C1 C2 C3 43.1(14) . .
O23 C5 C6 C11 -157.8(13) . .
O23 C5 C6 C7 22.7(19) . .
O5 C32 O6B Na3 50.1(17) . .
O5 C32 O6B O6A 122.0(18) . .
O10 C21 C22 C27 22.7(19) . .
O10 C21 C22 C23 -158.6(14) . .
N3 C18 C19 C20 171.5(11) . .
N3 C18 C17 Na5 139.0(9) . 1_554
N3 C18 C17 Na7 -43.1(12) . .
N3 C18 C17 O14 90.7(14) . .
N3 C18 C17 O15 -90.2(14) . .
N3 C21 C22 C27 -158.0(12) . .
N3 C21 C22 C23 20.6(19) . .
N1 C5 C6 C11 18(2) . .
N1 C5 C6 C7 -161.5(12) . .
N1 C3 C2 C1 172.7(10) . .
N1 C3 C4 Na2 139.7(9) . .
N1 C3 C4 Na3 -42.9(12) . 1_545
N1 C3 C4 O4 95.4(13) . .
N1 C3 C4 O3 -86.4(14) . .
N2 C13 C16 Na6 161.6(9) . 1_545
N2 C13 C16 Na7 -74(3) . .
N2 C13 C16 O19 -157.7(12) . .
N2 C13 C16 O18 26.1(18) . .
N2 C12 C9 C10 -176.0(13) . .
N2 C12 C9 C8 11(2) . .
C31 C30 C29 N4 -150.8(11) . .
C31 C30 C29 C32 85.4(15) . .
N4 C29 C32 O5 178.3(16) . .
N4 C29 C32 O6A -14(2) . .
N4 C29 C32 O6B 54(3) . .
O22 C12 C9 C10 2(2) . .
O22 C12 C9 C8 -170.3(14) . .
C15 C14 C13 N2 -155.1(10) . .
C15 C14 C13 C16 81.0(14) . .
C5 N1 C3 C2 149.3(12) . .
C5 N1 C3 C4 -87.7(14) . .
C5 C6 C11 C10 -179.1(13) . .
C5 C6 C7 C8 178.5(14) . .
C18 N3 C21 O10 -8.8(19) . .
C18 N3 C21 C22 172.0(11) . .
C21 N3 C18 C19 149.8(11) . .
C21 N3 C18 C17 -84.9(14) . .
C21 C22 C27 C26 178.5(13) . .
C21 C22 C23 C24 -177.8(13) . .
C6 C11 C10 C9 4(2) . .
C14 C13 C16 Na6 -75.5(10) . 1_545
C14 C13 C16 Na7 49(3) . .
C14 C13 C16 O19 -34.8(17) . .
C14 C13 C16 O18 149.0(12) . .
C3 N1 C5 O23 -7.4(19) . .
C3 N1 C5 C6 177.0(11) . .
C19 C18 C17 Na5 -95.5(9) . 1_554
C19 C18 C17 Na7 82.4(10) . .
C19 C18 C17 O14 -143.8(11) . .
C19 C18 C17 O15 35.3(16) . .
C13 N2 C12 O22 8(2) . .
C13 N2 C12 C9 -173.2(12) . .
C2 C3 C4 Na2 -96.8(9) . .
C2 C3 C4 Na3 80.6(10) . 1_545
C2 C3 C4 O4 -141.0(11) . .
C2 C3 C4 O3 37.1(17) . .
C4 C3 C2 C1 49.9(14) . .
C22 C27 C26 C25 0(2) . .
C22 C23 C24 C25 -1(2) . .
C11 C6 C7 C8 -1(2) . .
C30 C29 C32 O5 -59(2) . .
C30 C29 C32 O6A 108.0(16) . .
C30 C29 C32 O6B 176(2) . .
C12 N2 C13 C14 120.9(13) . .
C12 N2 C13 C16 -115.8(14) . .
C12 C9 C10 C11 179.7(12) . .
C12 C9 C8 C7 179.4(15) . .
C29 N4 C28 O11 8(2) . .
C29 N4 C28 C25 -174.4(12) . .
C29 C32 O6B Na3 -178.7(15) . .
C29 C32 O6B O6A -106.8(19) . .
C9 C8 C7 C6 -3(2) . .
C27 C22 C23 C24 1(2) . .
O6A C32 O6B Na3 -71.9(13) . .
C17 C18 C19 C20 47.2(14) . .
C23 C22 C27 C26 0(2) . .
C10 C9 C8 C7 7(2) . .
C8 C9 C10 C11 -7(2) . .
C7 C6 C11 C10 0(2) . .
C24 C25 C26 C27 0(2) . .
C24 C25 C28 N4 157.1(14) . .
C24 C25 C28 O11 -25(2) . .
C26 C25 C24 C23 0(2) . .
C26 C25 C28 N4 -25(2) . .
C26 C25 C28 O11 152.9(17) . .
C28 N4 C29 C30 148.4(14) . .
C28 N4 C29 C32 -90.3(17) . .
C28 C25 C24 C23 178.4(13) . .
C28 C25 C26 C27 -177.7(14) . .
C32 O6A O6B Na3 93.5(13) . .
O6B O6A C32 Na3 -76.6(18) . .
O6B O6A C32 O5 -91(3) . .
O6B O6A C32 C29 103(2) . .
